data_7111679
loop_
_publ_author_name
'Baddour, Frederick G.'
'Kahn, Michael I.'
'Golen, James A.'
'Rheingold, Arnold L.'
'Doerrer, Linda H.'

_publ_section_title
;
 Platinum(iv)-\k3-terpyridine complexes: synthesis with spectroscopic and
 structural characterization
;
_journal_issue 27
_journal_name_full 'Chemical Communications'
_journal_page_first 4968
_journal_page_last 4970
_journal_paper_doi 10.1039/c0cc00283f
_journal_volume 46
_journal_year 2010
_chemical_formula_moiety 'C27 H35 Cl3 N3 Pt, C3 H7 N O, Cl'
_chemical_formula_sum 'C30 H42 Cl4 N4 O Pt'
_chemical_formula_weight 811.57
_chemical_name_systematic
;
?
;
_space_group_IT_number 15
_symmetry_cell_setting monoclinic
_symmetry_space_group_name_Hall '-C 2yc'
_symmetry_space_group_name_H-M 'C 1 2/c 1'
_atom_sites_solution_hydrogens geom
_atom_sites_solution_primary direct
_atom_sites_solution_secondary difmap
_audit_creation_method SHELXL-97
_cell_angle_alpha 90.00
_cell_angle_beta 108.510(3)
_cell_angle_gamma 90.00
_cell_formula_units_Z 8
_cell_length_a 26.211(2)
_cell_length_b 18.7055(16)
_cell_length_c 17.6380(14)
_cell_measurement_reflns_used 445
_cell_measurement_temperature 200(2)
_cell_measurement_theta_max 24.5
_cell_measurement_theta_min 2.5
_cell_volume 8200.4(12)
_computing_cell_refinement 'Bruker XSCANS'
_computing_data_collection 'Bruker XSCANS'
_computing_data_reduction 'Bruker SHELXTL'
_computing_molecular_graphics 'Bruker SHELXTL'
_computing_publication_material 'Bruker SHELXTL'
_computing_structure_refinement 'SHELXL-97 (Sheldrick, 1997)'
_computing_structure_solution 'SHELXS-97 (Sheldrick, 1990)'
_diffrn_ambient_temperature 200(2)
_diffrn_measured_fraction_theta_full 0.992
_diffrn_measured_fraction_theta_max 0.990
_diffrn_measurement_device_type 'Bruker SMART X2S'
_diffrn_measurement_method '\w scans'
_diffrn_radiation_monochromator 'double-curved silicon crystal'
_diffrn_radiation_source 'fine-focus sealed tube'
_diffrn_radiation_type MoK\a
_diffrn_radiation_wavelength 0.71073
_diffrn_reflns_av_R_equivalents 0.0439
_diffrn_reflns_av_sigmaI/netI 0.0433
_diffrn_reflns_limit_h_max 31
_diffrn_reflns_limit_h_min -31
_diffrn_reflns_limit_k_max 22
_diffrn_reflns_limit_k_min -21
_diffrn_reflns_limit_l_max 18
_diffrn_reflns_limit_l_min -21
_diffrn_reflns_number 26324
_diffrn_reflns_theta_full 25.00
_diffrn_reflns_theta_max 25.03
_diffrn_reflns_theta_min 2.69
_exptl_absorpt_coefficient_mu 3.707
_exptl_absorpt_correction_T_max 0.5243
_exptl_absorpt_correction_T_min 0.3928
_exptl_absorpt_correction_type multi-scan
_exptl_absorpt_process_details sadabs
_exptl_crystal_colour colorless
_exptl_crystal_density_diffrn 1.315
_exptl_crystal_density_method 'not measured'
_exptl_crystal_description plate
_exptl_crystal_F_000 3232
_exptl_crystal_size_max 0.31
_exptl_crystal_size_mid 0.28
_exptl_crystal_size_min 0.20
_refine_diff_density_max 2.073
_refine_diff_density_min -0.734
_refine_diff_density_rms 0.163
_refine_ls_extinction_method none
_refine_ls_goodness_of_fit_ref 1.063
_refine_ls_hydrogen_treatment constr
_refine_ls_matrix_type full
_refine_ls_number_parameters 372
_refine_ls_number_reflns 7175
_refine_ls_number_restraints 0
_refine_ls_restrained_S_all 1.063
_refine_ls_R_factor_all 0.0564
_refine_ls_R_factor_gt 0.0394
_refine_ls_shift/su_max 0.001
_refine_ls_shift/su_mean 0.000
_refine_ls_structure_factor_coef Fsqd
_refine_ls_weighting_details 'calc w=1/[\s^2^(Fo^2^)+(0.0774P)^2^+29.6905P] where P=(Fo^2^+2Fc^2^)/3'
_refine_ls_weighting_scheme calc
_refine_ls_wR_factor_gt 0.1198
_refine_ls_wR_factor_ref 0.1302
_reflns_number_gt 5696
_reflns_number_total 7175
_reflns_threshold_expression >2sigma(I)
_cod_data_source_file C0CC00283Fsup1.cif
_cod_data_source_block Compound3_from_DMF
_cod_depositor_comments
;
The following automatic conversions were performed:

'_symmetry_cell_setting' value 'Monoclinic' changed to 'monoclinic'
according to /home/saulius/struct/CIF-dictionaries/cif_core.dic
dictionary named 'cif_core.dic' version 2.4.2 from 2011-04-26.

Automatic conversion script
Id: cif_fix_values 1891 2012-01-12 08:04:46Z andrius 
;
_cod_original_cell_volume 8200.3(12)
_cod_original_sg_symbol_H-M C2/c
_cod_database_code 7111679

loop_
_symmetry_equiv_pos_as_xyz
'x, y, z'
'-x, y, -z+1/2'
'x+1/2, y+1/2, z'
'-x+1/2, y+1/2, -z+1/2'
'-x, -y, -z'
'x, -y, z-1/2'
'-x+1/2, -y+1/2, -z'
'x+1/2, -y+1/2, z-1/2'

loop_
_atom_site_label
_atom_site_type_symbol
_atom_site_fract_x
_atom_site_fract_y
_atom_site_fract_z
_atom_site_U_iso_or_equiv
_atom_site_adp_type
_atom_site_occupancy
_atom_site_symmetry_multiplicity
_atom_site_calc_flag
_atom_site_refinement_flags
Pt1 Pt 0.115911(9) 0.207253(12) 0.402719(15) 0.03000(11) Uani 1 1 d .
Cl1 Cl 0.17648(8) 0.29286(9) 0.39347(12) 0.0462(4) Uani 1 1 d .
Cl2 Cl 0.04655(7) 0.28990(9) 0.36576(12) 0.0451(4) Uani 1 1 d .
Cl3 Cl 0.05657(8) 0.11846(10) 0.41086(13) 0.0536(5) Uani 1 1 d .
Cl4 Cl 0.23669(8) 0.47240(10) 0.25797(10) 0.0441(4) Uani 1 1 d .
N1 N 0.1392(2) 0.2234(3) 0.5226(3) 0.0355(13) Uani 1 1 d .
N2 N 0.1747(2) 0.1375(3) 0.4354(3) 0.0307(12) Uani 1 1 d .
N3 N 0.1125(2) 0.1710(3) 0.2931(3) 0.0337(12) Uani 1 1 d .
C1 C 0.1212(3) 0.2724(4) 0.5615(4) 0.0457(18) Uani 1 1 d .
H1A H 0.0925 0.3028 0.5328 0.055 Uiso 1 1 calc R
C2 C 0.1436(4) 0.2803(4) 0.6438(5) 0.056(2) Uani 1 1 d .
H2A H 0.1302 0.3162 0.6705 0.067 Uiso 1 1 calc R
C3 C 0.1849(3) 0.2371(4) 0.6868(4) 0.0446(18) Uani 1 1 d .
C4 C 0.2027(3) 0.1844(3) 0.6446(4) 0.0344(15) Uani 1 1 d .
H4A H 0.2302 0.1522 0.6728 0.041 Uiso 1 1 calc R
C5 C 0.1809(3) 0.1788(3) 0.5633(4) 0.0330(15) Uani 1 1 d .
C6 C 0.2004(2) 0.1305(3) 0.5136(4) 0.0281(13) Uani 1 1 d .
C7 C 0.2427(3) 0.0815(3) 0.5379(4) 0.0295(14) Uani 1 1 d .
H7A H 0.2604 0.0729 0.5932 0.035 Uiso 1 1 calc R
C8 C 0.2585(3) 0.0456(3) 0.4805(4) 0.0315(14) Uani 1 1 d .
C9 C 0.2296(3) 0.0554(3) 0.3986(4) 0.0338(15) Uani 1 1 d .
H9A H 0.2395 0.0303 0.3587 0.041 Uiso 1 1 calc R
C10 C 0.1867(3) 0.1022(3) 0.3778(4) 0.0333(15) Uani 1 1 d .
C11 C 0.1505(3) 0.1200(4) 0.2958(4) 0.0370(15) Uani 1 1 d .
C12 C 0.1527(3) 0.0883(4) 0.2269(4) 0.0458(18) Uani 1 1 d .
H12A H 0.1797 0.0537 0.2291 0.055 Uiso 1 1 calc R
C13 C 0.1155(3) 0.1066(5) 0.1538(5) 0.053(2) Uani 1 1 d .
C14 C 0.0783(3) 0.1592(5) 0.1534(5) 0.054(2) Uani 1 1 d .
H14A H 0.0530 0.1737 0.1041 0.065 Uiso 1 1 calc R
C15 C 0.0775(3) 0.1905(4) 0.2229(4) 0.0415(18) Uani 1 1 d .
H15A H 0.0517 0.2266 0.2213 0.050 Uiso 1 1 calc R
C16 C 0.2097(4) 0.2448(5) 0.7766(5) 0.063(3) Uani 1 1 d .
C17 C 0.1986(6) 0.3184(6) 0.8059(6) 0.101(5) Uani 1 1 d .
H17A H 0.1603 0.3224 0.8005 0.151 Uiso 1 1 calc R
H17B H 0.2082 0.3557 0.7739 0.151 Uiso 1 1 calc R
H17C H 0.2201 0.3243 0.8622 0.151 Uiso 1 1 calc R
C18 C 0.1824(5) 0.1863(6) 0.8138(6) 0.082(3) Uani 1 1 d .
H18A H 0.1435 0.1944 0.7967 0.123 Uiso 1 1 calc R
H18B H 0.1969 0.1887 0.8722 0.123 Uiso 1 1 calc R
H18C H 0.1898 0.1390 0.7958 0.123 Uiso 1 1 calc R
C19 C 0.2726(4) 0.2305(5) 0.8039(5) 0.067(3) Uani 1 1 d .
H19A H 0.2901 0.2671 0.7808 0.100 Uiso 1 1 calc R
H19B H 0.2795 0.1832 0.7853 0.100 Uiso 1 1 calc R
H19C H 0.2872 0.2324 0.8623 0.100 Uiso 1 1 calc R
C20 C 0.3080(3) -0.0041(4) 0.5041(4) 0.0380(16) Uani 1 1 d .
C21 C 0.3348(3) -0.0096(4) 0.5927(4) 0.051(2) Uani 1 1 d .
H21A H 0.3468 0.0380 0.6145 0.077 Uiso 1 1 calc R
H21B H 0.3660 -0.0415 0.6038 0.077 Uiso 1 1 calc R
H21C H 0.3092 -0.0287 0.6177 0.077 Uiso 1 1 calc R
C22 C 0.3489(3) 0.0249(5) 0.4649(5) 0.062(2) Uani 1 1 d .
H22A H 0.3614 0.0722 0.4868 0.093 Uiso 1 1 calc R
H22B H 0.3315 0.0286 0.4070 0.093 Uiso 1 1 calc R
H22C H 0.3796 -0.0077 0.4761 0.093 Uiso 1 1 calc R
C23 C 0.2897(4) -0.0796(4) 0.4689(5) 0.062(2) Uani 1 1 d .
H23A H 0.3208 -0.1116 0.4817 0.093 Uiso 1 1 calc R
H23B H 0.2735 -0.0761 0.4107 0.093 Uiso 1 1 calc R
H23C H 0.2631 -0.0986 0.4921 0.093 Uiso 1 1 calc R
C24 C 0.1151(4) 0.0669(6) 0.0771(5) 0.082(4) Uani 1 1 d .
C25 C 0.0657(5) 0.0792(7) 0.0094(6) 0.101(4) Uani 1 1 d .
H25A H 0.0637 0.1297 -0.0062 0.151 Uiso 1 1 calc R
H25B H 0.0343 0.0669 0.0254 0.151 Uiso 1 1 calc R
H25C H 0.0663 0.0493 -0.0359 0.151 Uiso 1 1 calc R
C26 C 0.1651(5) 0.0811(8) 0.0598(6) 0.105(5) Uani 1 1 d .
H26A H 0.1673 0.1322 0.0487 0.158 Uiso 1 1 calc R
H26B H 0.1658 0.0532 0.0132 0.158 Uiso 1 1 calc R
H26C H 0.1959 0.0676 0.1061 0.158 Uiso 1 1 calc R
C27 C 0.1143(6) -0.0166(7) 0.0966(7) 0.119(5) Uani 1 1 d .
H27A H 0.1052 -0.0440 0.0467 0.179 Uiso 1 1 calc R
H27B H 0.0873 -0.0257 0.1232 0.179 Uiso 1 1 calc R
H27C H 0.1498 -0.0313 0.1318 0.179 Uiso 1 1 calc R
C28 C 0.0055(7) 0.5253(10) 0.6290(16) 0.245(14) Uani 1 1 d .
H28A H -0.0130 0.4938 0.6563 0.367 Uiso 1 1 calc R
H28B H 0.0006 0.5070 0.5751 0.367 Uiso 1 1 calc R
H28C H -0.0097 0.5736 0.6254 0.367 Uiso 1 1 calc R
C29 C 0.0903(5) 0.5970(6) 0.6951(9) 0.104(4) Uani 1 1 d .
H29A H 0.1286 0.5897 0.7240 0.156 Uiso 1 1 calc R
H29B H 0.0737 0.6238 0.7290 0.156 Uiso 1 1 calc R
H29C H 0.0864 0.6241 0.6460 0.156 Uiso 1 1 calc R
C30 C 0.0899(4) 0.4688(6) 0.6902(7) 0.073(3) Uani 1 1 d .
H30 H 0.1274 0.4724 0.7175 0.050 Uiso 1 1 calc .
O1 O 0.0725(3) 0.4102(4) 0.6740(7) 0.131(4) Uani 1 1 d .
N4 N 0.0637(4) 0.5277(5) 0.6748(7) 0.107(4) Uani 1 1 d .

loop_
_atom_site_aniso_label
_atom_site_aniso_U_11
_atom_site_aniso_U_22
_atom_site_aniso_U_33
_atom_site_aniso_U_23
_atom_site_aniso_U_13
_atom_site_aniso_U_12
Pt1 0.02488(16) 0.02789(16) 0.03746(17) -0.00136(10) 0.01024(11) 0.00218(10)
Cl1 0.0404(10) 0.0396(9) 0.0576(11) 0.0009(8) 0.0141(9) -0.0103(7)
Cl2 0.0358(10) 0.0417(9) 0.0539(11) -0.0026(8) 0.0089(8) 0.0136(7)
Cl3 0.0387(10) 0.0460(10) 0.0786(13) 0.0071(10) 0.0222(10) -0.0081(8)
Cl4 0.0478(10) 0.0460(9) 0.0388(9) 0.0055(7) 0.0144(8) -0.0072(8)
N1 0.034(3) 0.036(3) 0.039(3) -0.001(2) 0.014(3) 0.002(2)
N2 0.025(3) 0.029(3) 0.037(3) 0.001(2) 0.008(2) 0.002(2)
N3 0.026(3) 0.035(3) 0.039(3) -0.007(2) 0.010(3) 0.002(2)
C1 0.058(5) 0.041(4) 0.045(4) -0.002(3) 0.027(4) 0.017(4)
C2 0.079(6) 0.045(4) 0.050(5) -0.003(4) 0.028(5) 0.018(4)
C3 0.054(5) 0.041(4) 0.045(4) 0.000(3) 0.024(4) 0.007(4)
C4 0.037(4) 0.029(3) 0.039(4) -0.001(3) 0.016(3) 0.001(3)
C5 0.031(4) 0.028(3) 0.044(4) 0.002(3) 0.017(3) 0.003(3)
C6 0.026(3) 0.029(3) 0.030(3) -0.001(3) 0.009(3) -0.005(3)
C7 0.031(3) 0.026(3) 0.032(3) 0.002(3) 0.010(3) -0.004(3)
C8 0.027(3) 0.029(3) 0.040(4) -0.004(3) 0.013(3) 0.002(3)
C9 0.036(4) 0.028(3) 0.039(4) -0.004(3) 0.014(3) 0.005(3)
C10 0.033(4) 0.030(3) 0.037(4) -0.003(3) 0.012(3) 0.000(3)
C11 0.030(3) 0.038(3) 0.040(4) -0.001(3) 0.006(3) 0.002(3)
C12 0.037(4) 0.057(4) 0.038(4) -0.013(3) 0.004(3) 0.011(3)
C13 0.033(4) 0.075(6) 0.044(4) -0.018(4) 0.004(4) 0.013(4)
C14 0.042(5) 0.066(5) 0.042(4) 0.001(4) -0.002(4) 0.015(4)
C15 0.031(4) 0.050(4) 0.037(4) -0.009(3) 0.002(3) 0.010(3)
C16 0.099(7) 0.052(5) 0.042(4) -0.011(4) 0.029(5) 0.023(5)
C17 0.159(12) 0.075(7) 0.055(6) -0.021(5) 0.016(7) 0.049(8)
C18 0.089(8) 0.106(8) 0.061(6) 0.025(6) 0.038(6) 0.018(7)
C19 0.074(7) 0.076(6) 0.041(5) -0.008(4) 0.007(5) 0.005(5)
C20 0.034(4) 0.037(4) 0.042(4) -0.002(3) 0.011(3) 0.010(3)
C21 0.050(5) 0.054(5) 0.043(4) 0.004(3) 0.005(4) 0.020(4)
C22 0.042(5) 0.089(7) 0.059(5) 0.016(5) 0.021(4) 0.020(4)
C23 0.070(6) 0.036(4) 0.066(5) -0.009(4) 0.003(5) 0.019(4)
C24 0.055(6) 0.122(9) 0.051(5) -0.037(5) -0.006(5) 0.036(6)
C25 0.095(9) 0.124(9) 0.052(6) -0.036(6) -0.019(6) 0.047(7)
C26 0.090(9) 0.174(13) 0.057(6) -0.019(7) 0.030(6) 0.039(9)
C27 0.125(11) 0.106(10) 0.094(9) -0.053(8) -0.011(8) 0.029(8)
C28 0.111(14) 0.144(16) 0.38(3) -0.106(19) -0.063(17) 0.058(12)
C29 0.098(9) 0.074(8) 0.133(11) -0.016(7) 0.026(8) 0.014(7)
C30 0.061(6) 0.066(6) 0.097(7) -0.018(5) 0.030(6) 0.014(5)
O1 0.082(6) 0.069(5) 0.249(12) -0.038(6) 0.065(7) 0.007(4)
N4 0.065(6) 0.067(6) 0.166(10) -0.033(6) 0.005(6) 0.023(5)

loop_
_atom_type_symbol
_atom_type_description
_atom_type_scat_dispersion_real
_atom_type_scat_dispersion_imag
_atom_type_scat_source
C C 0.0033 0.0016 'International Tables Vol C Tables 4.2.6.8 and 6.1.1.4'
H H 0.0000 0.0000 'International Tables Vol C Tables 4.2.6.8 and 6.1.1.4'
N N 0.0061 0.0033 'International Tables Vol C Tables 4.2.6.8 and 6.1.1.4'
Cl Cl 0.1484 0.1585 'International Tables Vol C Tables 4.2.6.8 and 6.1.1.4'
Pt Pt -1.7033 8.3905 'International Tables Vol C Tables 4.2.6.8 and 6.1.1.4'
O O 0.0106 0.0060 'International Tables Vol C Tables 4.2.6.8 and 6.1.1.4'

loop_
_geom_angle_atom_site_label_1
_geom_angle_atom_site_label_2
_geom_angle_atom_site_label_3
_geom_angle
N2 Pt1 N3 81.4(2)
N2 Pt1 N1 81.0(2)
N3 Pt1 N1 162.3(2)
N2 Pt1 Cl1 89.30(16)
N3 Pt1 Cl1 89.26(17)
N1 Pt1 Cl1 89.09(17)
N2 Pt1 Cl3 89.18(16)
N3 Pt1 Cl3 89.57(17)
N1 Pt1 Cl3 91.61(17)
Cl1 Pt1 Cl3 178.21(7)
N2 Pt1 Cl2 179.28(16)
N3 Pt1 Cl2 99.33(16)
N1 Pt1 Cl2 98.29(16)
Cl1 Pt1 Cl2 90.75(7)
Cl3 Pt1 Cl2 90.78(7)
C1 N1 C5 120.2(6)
C1 N1 Pt1 127.3(5)
C5 N1 Pt1 112.3(4)
C10 N2 C6 125.2(5)
C10 N2 Pt1 117.4(4)
C6 N2 Pt1 117.4(4)
C15 N3 C11 120.0(6)
C15 N3 Pt1 127.1(5)
C11 N3 Pt1 112.9(4)
N1 C1 C2 121.0(7)
N1 C1 H1A 119.5
C2 C1 H1A 119.5
C3 C2 C1 120.9(7)
C3 C2 H2A 119.5
C1 C2 H2A 119.5
C2 C3 C4 117.2(7)
C2 C3 C16 121.6(7)
C4 C3 C16 121.2(7)
C5 C4 C3 120.8(6)
C5 C4 H4A 119.6
C3 C4 H4A 119.6
C4 C5 N1 119.8(6)
C4 C5 C6 124.6(6)
N1 C5 C6 115.5(6)
N2 C6 C7 118.2(6)
N2 C6 C5 113.7(5)
C7 C6 C5 128.1(6)
C8 C7 C6 119.1(6)
C8 C7 H7A 120.5
C6 C7 H7A 120.5
C7 C8 C9 119.8(6)
C7 C8 C20 121.1(6)
C9 C8 C20 119.1(6)
C10 C9 C8 118.8(6)
C10 C9 H9A 120.6
C8 C9 H9A 120.6
N2 C10 C9 118.8(6)
N2 C10 C11 113.4(6)
C9 C10 C11 127.8(6)
N3 C11 C12 120.4(6)
N3 C11 C10 114.9(6)
C12 C11 C10 124.7(6)
C11 C12 C13 120.1(7)
C11 C12 H12A 120.0
C13 C12 H12A 120.0
C14 C13 C12 117.8(7)
C14 C13 C24 122.0(7)
C12 C13 C24 120.1(7)
C15 C14 C13 120.8(7)
C15 C14 H14A 119.6
C13 C14 H14A 119.6
N3 C15 C14 121.0(7)
N3 C15 H15A 119.5
C14 C15 H15A 119.5
C3 C16 C17 112.0(7)
C3 C16 C18 105.7(8)
C17 C16 C18 109.1(9)
C3 C16 C19 111.1(7)
C17 C16 C19 109.9(9)
C18 C16 C19 108.9(8)
C16 C17 H17A 109.5
C16 C17 H17B 109.5
H17A C17 H17B 109.5
C16 C17 H17C 109.5
H17A C17 H17C 109.5
H17B C17 H17C 109.5
C16 C18 H18A 109.5
C16 C18 H18B 109.5
H18A C18 H18B 109.5
C16 C18 H18C 109.5
H18A C18 H18C 109.5
H18B C18 H18C 109.5
C16 C19 H19A 109.5
C16 C19 H19B 109.5
H19A C19 H19B 109.5
C16 C19 H19C 109.5
H19A C19 H19C 109.5
H19B C19 H19C 109.5
C21 C20 C8 113.4(6)
C21 C20 C22 109.2(6)
C8 C20 C22 108.1(6)
C21 C20 C23 109.7(6)
C8 C20 C23 108.2(6)
C22 C20 C23 108.1(7)
C20 C21 H21A 109.5
C20 C21 H21B 109.5
H21A C21 H21B 109.5
C20 C21 H21C 109.5
H21A C21 H21C 109.5
H21B C21 H21C 109.5
C20 C22 H22A 109.5
C20 C22 H22B 109.5
H22A C22 H22B 109.5
C20 C22 H22C 109.5
H22A C22 H22C 109.5
H22B C22 H22C 109.5
C20 C23 H23A 109.5
C20 C23 H23B 109.5
H23A C23 H23B 109.5
C20 C23 H23C 109.5
H23A C23 H23C 109.5
H23B C23 H23C 109.5
C26 C24 C25 114.7(10)
C26 C24 C13 109.9(9)
C25 C24 C13 113.2(7)
C26 C24 C27 107.3(10)
C25 C24 C27 104.9(10)
C13 C24 C27 106.2(9)
C24 C25 H25A 109.5
C24 C25 H25B 109.5
H25A C25 H25B 109.5
C24 C25 H25C 109.5
H25A C25 H25C 109.5
H25B C25 H25C 109.5
C24 C26 H26A 109.5
C24 C26 H26B 109.5
H26A C26 H26B 109.5
C24 C26 H26C 109.5
H26A C26 H26C 109.5
H26B C26 H26C 109.5
C24 C27 H27A 109.5
C24 C27 H27B 109.5
H27A C27 H27B 109.5
C24 C27 H27C 109.5
H27A C27 H27C 109.5
H27B C27 H27C 109.5
N4 C28 H28A 109.5
N4 C28 H28B 109.5
H28A C28 H28B 109.5
N4 C28 H28C 109.5
H28A C28 H28C 109.5
H28B C28 H28C 109.5
N4 C29 H29A 109.5
N4 C29 H29B 109.5
H29A C29 H29B 109.5
N4 C29 H29C 109.5
H29A C29 H29C 109.5
H29B C29 H29C 109.5
O1 C30 N4 127.2(11)
O1 C30 H30 116.4
N4 C30 H30 116.4
C30 N4 C29 122.0(10)
C30 N4 C28 118.6(11)
C29 N4 C28 119.2(10)

loop_
_geom_bond_atom_site_label_1
_geom_bond_atom_site_label_2
_geom_bond_distance
Pt1 N2 1.961(5)
Pt1 N3 2.024(5)
Pt1 N1 2.028(6)
Pt1 Cl1 2.2968(18)
Pt1 Cl3 2.3108(18)
Pt1 Cl2 2.3168(16)
N1 C1 1.319(9)
N1 C5 1.380(8)
N2 C10 1.330(8)
N2 C6 1.336(8)
N3 C15 1.337(9)
N3 C11 1.369(8)
C1 C2 1.390(11)
C1 H1A 0.9500
C2 C3 1.370(11)
C2 H2A 0.9500
C3 C4 1.402(10)
C3 C16 1.515(11)
C4 C5 1.368(9)
C4 H4A 0.9500
C5 C6 1.460(9)
C6 C7 1.396(9)
C7 C8 1.384(9)
C7 H7A 0.9500
C8 C9 1.413(9)
C8 C20 1.543(9)
C9 C10 1.378(9)
C9 H9A 0.9500
C10 C11 1.493(9)
C11 C12 1.370(10)
C12 C13 1.391(10)
C12 H12A 0.9500
C13 C14 1.384(11)
C13 C24 1.541(11)
C14 C15 1.364(11)
C14 H14A 0.9500
C15 H15A 0.9500
C16 C17 1.531(12)
C16 C18 1.561(14)
C16 C19 1.589(13)
C17 H17A 0.9800
C17 H17B 0.9800
C17 H17C 0.9800
C18 H18A 0.9800
C18 H18B 0.9800
C18 H18C 0.9800
C19 H19A 0.9800
C19 H19B 0.9800
C19 H19C 0.9800
C20 C21 1.500(10)
C20 C22 1.545(11)
C20 C23 1.556(10)
C21 H21A 0.9800
C21 H21B 0.9800
C21 H21C 0.9800
C22 H22A 0.9800
C22 H22B 0.9800
C22 H22C 0.9800
C23 H23A 0.9800
C23 H23B 0.9800
C23 H23C 0.9800
C24 C26 1.461(16)
C24 C25 1.475(12)
C24 C27 1.602(17)
C25 H25A 0.9800
C25 H25B 0.9800
C25 H25C 0.9800
C26 H26A 0.9800
C26 H26B 0.9800
C26 H26C 0.9800
C27 H27A 0.9800
C27 H27B 0.9800
C27 H27C 0.9800
C28 N4 1.483(17)
C28 H28A 0.9800
C28 H28B 0.9800
C28 H28C 0.9800
C29 N4 1.463(14)
C29 H29A 0.9800
C29 H29B 0.9800
C29 H29C 0.9800
C30 O1 1.186(12)
C30 N4 1.281(12)
C30 H30 0.9500
